data_4060462
loop_
_publ_author_name
'Winter, Angelika M.'
'Eichele, Klaus'
'Mack, Hans-Georg'
'Kaska, William C.'
'Mayer, Hermann A.'

_publ_section_title
;
C--H versus Ir--X (X = H, Cl) Reactivity in a Tropylium PCP Pincer 
Iridium Complex^1^
;
_journal_issue 8
_journal_name_full Organometallics
_journal_page_first 1837
_journal_page_last 1844
_journal_paper_doi 10.1021/om049289+
_journal_volume 24
_journal_year 2005
_chemical_formula_moiety 'C26 H44 Cl Ir O P2, C F3 O3 S, C H2 Cl2'
_chemical_formula_sum 'C28 H46 Cl3 F3 Ir O4 P2 S'
_chemical_formula_weight 896.20
_space_group_IT_number 2
_symmetry_cell_setting triclinic
_symmetry_space_group_name_Hall '-P 1'
_symmetry_space_group_name_H-M 'P -1'
_cell_angle_alpha 62.273(18)
_cell_angle_beta 87.045(13)
_cell_angle_gamma 76.072(16)
_cell_formula_units_Z 2
_cell_length_a 9.1124(15)
_cell_length_b 14.864(5)
_cell_length_c 15.610(2)
_cell_measurement_temperature 173(2)
_cell_volume 1812.0(7)
_diffrn_ambient_temperature 173(2)
_exptl_crystal_density_diffrn 1.643
_cod_depositor_comments
;
The following automatic conversions were performed:
'_symmetry_cell_setting' value 'Triclinic' changed to 'triclinic'
according to '/home/saulius/struct/CIF-dictionaries/cif_core.dic'
dictionary named 'cif_core.dic' version 2.4.1 from 2010-06-29.

Automatic conversion script
Id: cif_fix_enum 1527 2010-12-29 10:47:43Z saulius 
;
_cod_database_code 4060462

loop_
_symmetry_equiv_pos_as_xyz
'x, y, z'
'-x, -y, -z'

loop_
_atom_site_label
_atom_site_type_symbol
_atom_site_fract_x
_atom_site_fract_y
_atom_site_fract_z
_atom_site_U_iso_or_equiv
_atom_site_adp_type
_atom_site_occupancy
_atom_site_symmetry_multiplicity
_atom_site_calc_flag
_atom_site_refinement_flags
_atom_site_disorder_assembly
_atom_site_disorder_group
Ir1 Ir 0.68869(2) 0.511632(15) 0.694739(13) 0.02006(8) Uani 1 1 d . . .
Cl1 Cl 0.45795(14) 0.44755(11) 0.76146(10) 0.0307(3) Uani 1 1 d . . .
Cl2 Cl 0.9410(3) 0.7643(2) 0.8547(2) 0.1009(10) Uani 1 1 d . . .
Cl3 Cl 0.9069(5) 0.9438(3) 0.6682(2) 0.1418(15) Uani 1 1 d . . .
S1 S 0.34477(19) 0.92886(12) 0.81616(11) 0.0417(3) Uani 1 1 d . . .
P1 P 0.58414(15) 0.69322(10) 0.61856(9) 0.0243(3) Uani 1 1 d . . .
P2 P 0.85019(14) 0.34747(10) 0.79243(9) 0.0235(3) Uani 1 1 d . . .
F1 F 0.4970(7) 1.0389(5) 0.8478(4) 0.098(2) Uani 1 1 d . . .
F2 F 0.3575(6) 0.9717(5) 0.9596(4) 0.0846(16) Uani 1 1 d . . .
F3 F 0.5613(7) 0.8747(5) 0.9456(5) 0.107(2) Uani 1 1 d . . .
O1 O 0.6806(6) 0.4884(4) 0.5115(3) 0.0517(12) Uani 1 1 d . . .
O2 O 0.4571(7) 0.9177(4) 0.7515(4) 0.0639(15) Uani 1 1 d . . .
O3 O 0.2243(6) 1.0200(5) 0.7712(4) 0.0704(16) Uani 1 1 d . . .
O4 O 0.3054(7) 0.8327(4) 0.8810(4) 0.0701(16) Uani 1 1 d . . .
C1 C 0.3718(6) 0.7452(4) 0.6062(4) 0.0330(12) Uani 1 1 d . . .
C2 C 0.3194(7) 0.7065(5) 0.7104(4) 0.0393(13) Uani 1 1 d . . .
H2A H 0.3481 0.7463 0.7394 0.059 Uiso 1 1 calc R . .
H2B H 0.3679 0.6318 0.7495 0.059 Uiso 1 1 calc R . .
H2C H 0.2091 0.7167 0.7085 0.059 Uiso 1 1 calc R . .
C3 C 0.2998(7) 0.6962(6) 0.5560(5) 0.0450(15) Uani 1 1 d . . .
H3A H 0.1893 0.7219 0.5500 0.067 Uiso 1 1 calc R . .
H3B H 0.3272 0.6196 0.5948 0.067 Uiso 1 1 calc R . .
H3C H 0.3373 0.7158 0.4913 0.067 Uiso 1 1 calc R . .
C4 C 0.3177(8) 0.8644(5) 0.5538(5) 0.0490(16) Uani 1 1 d . . .
H4A H 0.2080 0.8850 0.5576 0.073 Uiso 1 1 calc R . .
H4B H 0.3410 0.8909 0.4856 0.073 Uiso 1 1 calc R . .
H4C H 0.3692 0.8939 0.5845 0.073 Uiso 1 1 calc R . .
C5 C 0.6709(7) 0.7739(4) 0.5032(4) 0.0343(12) Uani 1 1 d . . .
C6 C 0.8409(8) 0.7207(5) 0.5096(4) 0.0444(15) Uani 1 1 d . . .
H6A H 0.8888 0.7666 0.4542 0.067 Uiso 1 1 calc R . .
H6B H 0.8516 0.6539 0.5088 0.067 Uiso 1 1 calc R . .
H6C H 0.8901 0.7079 0.5700 0.067 Uiso 1 1 calc R . .
C7 C 0.5942(8) 0.7803(5) 0.4148(4) 0.0465(16) Uani 1 1 d . . .
H7A H 0.4892 0.8216 0.4042 0.070 Uiso 1 1 calc R . .
H7B H 0.5955 0.7094 0.4262 0.070 Uiso 1 1 calc R . .
H7C H 0.6491 0.8138 0.3573 0.070 Uiso 1 1 calc R . .
C8 C 0.6613(8) 0.8850(5) 0.4899(4) 0.0450(15) Uani 1 1 d . . .
H8A H 0.7114 0.8795 0.5468 0.068 Uiso 1 1 calc R . .
H8B H 0.5547 0.9226 0.4827 0.068 Uiso 1 1 calc R . .
H8C H 0.7116 0.9232 0.4318 0.068 Uiso 1 1 calc R . .
C9 C 0.6545(6) 0.7217(4) 0.7091(4) 0.0286(11) Uani 1 1 d . . .
H9A H 0.7568 0.7344 0.6939 0.034 Uiso 1 1 calc R . .
H9B H 0.5866 0.7862 0.7062 0.034 Uiso 1 1 calc R . .
C10 C 0.6620(5) 0.6320(4) 0.8101(3) 0.0237(10) Uani 1 1 d . . .
C11 C 0.6962(5) 0.5286(4) 0.8201(3) 0.0211(9) Uani 1 1 d . . .
C12 C 0.7314(5) 0.4352(4) 0.9111(3) 0.0239(10) Uani 1 1 d . . .
C13 C 0.7224(6) 0.4253(5) 1.0051(4) 0.0310(12) Uani 1 1 d . . .
H13 H 0.7481 0.3550 1.0557 0.037 Uiso 1 1 calc R . .
C14 C 0.6828(7) 0.5000(5) 1.0367(4) 0.0349(12) Uani 1 1 d . . .
H14 H 0.6845 0.4742 1.1050 0.042 Uiso 1 1 calc R . .
C15 C 0.6414(6) 0.6066(5) 0.9818(4) 0.0318(12) Uani 1 1 d . . .
H15 H 0.6136 0.6457 1.0165 0.038 Uiso 1 1 calc R . .
C16 C 0.6352(6) 0.6644(4) 0.8820(4) 0.0288(11) Uani 1 1 d . . .
H16 H 0.6084 0.7382 0.8581 0.035 Uiso 1 1 calc R . .
C17 C 0.7822(6) 0.3309(4) 0.9098(4) 0.0286(11) Uani 1 1 d . . .
H17A H 0.6963 0.2972 0.9239 0.034 Uiso 1 1 calc R . .
H17B H 0.8643 0.2841 0.9613 0.034 Uiso 1 1 calc R . .
C18 C 0.8356(7) 0.2261(4) 0.7870(4) 0.0349(12) Uani 1 1 d . . .
C19 C 0.8978(8) 0.1256(5) 0.8816(5) 0.0484(16) Uani 1 1 d . . .
H19A H 0.8475 0.1317 0.9364 0.073 Uiso 1 1 calc R . .
H19B H 1.0072 0.1156 0.8910 0.073 Uiso 1 1 calc R . .
H19C H 0.8785 0.0654 0.8779 0.073 Uiso 1 1 calc R . .
C20 C 0.9206(7) 0.2209(5) 0.7005(5) 0.0418(14) Uani 1 1 d . . .
H20A H 1.0301 0.2048 0.7150 0.063 Uiso 1 1 calc R . .
H20B H 0.8888 0.2886 0.6421 0.063 Uiso 1 1 calc R . .
H20C H 0.8969 0.1659 0.6896 0.063 Uiso 1 1 calc R . .
C21 C 0.6686(7) 0.2342(5) 0.7666(5) 0.0426(15) Uani 1 1 d . . .
H21A H 0.6605 0.1720 0.7618 0.064 Uiso 1 1 calc R . .
H21B H 0.6291 0.2971 0.7053 0.064 Uiso 1 1 calc R . .
H21C H 0.6098 0.2385 0.8194 0.064 Uiso 1 1 calc R . .
C22 C 1.0548(6) 0.3554(5) 0.7930(4) 0.0340(12) Uani 1 1 d . . .
C23 C 1.1631(7) 0.2492(6) 0.8589(5) 0.0530(18) Uani 1 1 d . . .
H23A H 1.1750 0.2029 0.8291 0.079 Uiso 1 1 calc R . .
H23B H 1.1212 0.2170 0.9223 0.079 Uiso 1 1 calc R . .
H23C H 1.2621 0.2600 0.8675 0.079 Uiso 1 1 calc R . .
C24 C 1.0642(6) 0.4325(6) 0.8310(5) 0.0412(14) Uani 1 1 d . . .
H24A H 1.1686 0.4393 0.8300 0.062 Uiso 1 1 calc R . .
H24B H 1.0329 0.4063 0.8976 0.062 Uiso 1 1 calc R . .
H24C H 0.9969 0.5012 0.7896 0.062 Uiso 1 1 calc R . .
C25 C 1.1085(6) 0.3983(5) 0.6887(4) 0.0399(14) Uani 1 1 d . . .
H25A H 1.0402 0.4663 0.6468 0.060 Uiso 1 1 calc R . .
H25B H 1.1077 0.3489 0.6638 0.060 Uiso 1 1 calc R . .
H25C H 1.2116 0.4069 0.6897 0.060 Uiso 1 1 calc R . .
C26 C 0.6809(6) 0.4959(4) 0.5801(4) 0.0306(11) Uani 1 1 d . . .
C27 C 0.4451(8) 0.9543(6) 0.8957(5) 0.0505(16) Uani 1 1 d . . .
C28 C 0.9210(14) 0.8998(9) 0.7898(8) 0.095(3) Uani 1 1 d . . .
H28A H 0.8292 0.9359 0.8086 0.114 Uiso 1 1 calc R . .
H28B H 1.0096 0.9173 0.8070 0.114 Uiso 1 1 calc R . .

loop_
_atom_site_aniso_label
_atom_site_aniso_U_11
_atom_site_aniso_U_22
_atom_site_aniso_U_33
_atom_site_aniso_U_23
_atom_site_aniso_U_13
_atom_site_aniso_U_12
Ir1 0.02024(10) 0.02240(11) 0.01834(10) -0.01047(7) 0.00036(6) -0.00439(7)
Cl1 0.0226(6) 0.0349(7) 0.0378(7) -0.0186(6) 0.0053(5) -0.0096(5)
Cl2 0.0697(15) 0.100(2) 0.0979(19) -0.0081(16) -0.0239(13) -0.0344(14)
Cl3 0.158(3) 0.137(3) 0.081(2) -0.008(2) -0.047(2) -0.030(3)
S1 0.0519(9) 0.0306(8) 0.0365(8) -0.0133(6) 0.0008(6) -0.0040(7)
P1 0.0309(7) 0.0227(6) 0.0179(6) -0.0094(5) -0.0002(5) -0.0040(5)
P2 0.0202(6) 0.0250(6) 0.0226(6) -0.0108(5) 0.0019(5) -0.0017(5)
F1 0.129(5) 0.100(4) 0.100(4) -0.052(4) 0.033(4) -0.082(4)
F2 0.103(4) 0.117(5) 0.073(3) -0.071(3) 0.031(3) -0.045(3)
F3 0.093(4) 0.104(5) 0.118(5) -0.061(4) -0.056(4) 0.019(3)
O1 0.085(4) 0.049(3) 0.031(2) -0.027(2) 0.001(2) -0.014(2)
O2 0.082(4) 0.051(3) 0.047(3) -0.023(2) 0.014(3) 0.003(3)
O3 0.059(3) 0.063(4) 0.071(4) -0.028(3) -0.013(3) 0.015(3)
O4 0.101(5) 0.051(3) 0.061(3) -0.019(3) 0.010(3) -0.040(3)
C1 0.032(3) 0.031(3) 0.029(3) -0.012(2) -0.003(2) 0.002(2)
C2 0.035(3) 0.034(3) 0.041(3) -0.016(3) 0.002(2) 0.000(2)
C3 0.038(3) 0.056(4) 0.039(3) -0.022(3) -0.013(3) -0.005(3)
C4 0.049(4) 0.031(3) 0.048(4) -0.012(3) -0.009(3) 0.012(3)
C5 0.050(3) 0.027(3) 0.024(3) -0.010(2) 0.007(2) -0.011(2)
C6 0.056(4) 0.045(4) 0.030(3) -0.013(3) 0.020(3) -0.022(3)
C7 0.072(5) 0.040(4) 0.023(3) -0.012(3) 0.004(3) -0.012(3)
C8 0.069(4) 0.034(3) 0.031(3) -0.011(3) 0.010(3) -0.021(3)
C9 0.037(3) 0.025(3) 0.026(3) -0.015(2) 0.002(2) -0.008(2)
C10 0.024(2) 0.028(3) 0.023(2) -0.015(2) -0.0012(18) -0.0053(19)
C11 0.018(2) 0.029(3) 0.017(2) -0.0111(19) 0.0018(17) -0.0068(19)
C12 0.018(2) 0.032(3) 0.021(2) -0.012(2) 0.0015(17) -0.0058(19)
C13 0.029(3) 0.038(3) 0.020(2) -0.010(2) 0.001(2) -0.005(2)
C14 0.043(3) 0.043(3) 0.019(2) -0.014(2) -0.002(2) -0.012(3)
C15 0.039(3) 0.038(3) 0.025(3) -0.020(2) 0.004(2) -0.009(2)
C16 0.034(3) 0.030(3) 0.025(2) -0.016(2) 0.004(2) -0.008(2)
C17 0.030(3) 0.027(3) 0.024(2) -0.011(2) 0.003(2) -0.002(2)
C18 0.044(3) 0.020(3) 0.040(3) -0.016(2) 0.010(2) -0.007(2)
C19 0.064(4) 0.029(3) 0.041(3) -0.011(3) 0.007(3) -0.004(3)
C20 0.047(4) 0.033(3) 0.044(3) -0.023(3) 0.009(3) 0.000(3)
C21 0.044(3) 0.036(3) 0.062(4) -0.031(3) 0.017(3) -0.021(3)
C22 0.018(2) 0.047(3) 0.038(3) -0.023(3) -0.002(2) -0.002(2)
C23 0.028(3) 0.066(5) 0.048(4) -0.023(4) -0.012(3) 0.012(3)
C24 0.025(3) 0.066(4) 0.043(3) -0.034(3) 0.000(2) -0.012(3)
C25 0.024(3) 0.058(4) 0.045(3) -0.030(3) 0.010(2) -0.010(3)
C26 0.035(3) 0.026(3) 0.033(3) -0.016(2) 0.003(2) -0.006(2)
C27 0.049(4) 0.048(4) 0.051(4) -0.021(3) 0.005(3) -0.010(3)
C28 0.108(9) 0.085(8) 0.098(8) -0.043(7) -0.005(7) -0.032(6)

loop_
_geom_bond_atom_site_label_1
_geom_bond_atom_site_label_2
_geom_bond_distance
_geom_bond_site_symmetry_2
_geom_bond_publ_flag
Ir1 C26 1.916(5) . ?
Ir1 C11 2.093(5) . ?
Ir1 P2 2.3421(15) . ?
Ir1 P1 2.3450(15) . ?
Ir1 Cl1 2.4957(13) . ?
Cl2 C28 1.750(11) . ?
Cl3 C28 1.696(11) . ?
S1 O3 1.419(5) . ?
S1 O4 1.435(5) . ?
S1 O2 1.435(5) . ?
S1 C27 1.800(8) . ?
P1 C9 1.836(5) . ?
P1 C1 1.886(6) . ?
P1 C5 1.899(6) . ?
P2 C17 1.827(5) . ?
P2 C18 1.881(6) . ?
P2 C22 1.897(5) . ?
F1 C27 1.318(9) . ?
F2 C27 1.326(8) . ?
F3 C27 1.324(9) . ?
O1 C26 1.128(7) . ?
C1 C4 1.525(8) . ?
C1 C2 1.545(8) . ?
C1 C3 1.546(8) . ?
C5 C7 1.533(8) . ?
C5 C8 1.545(8) . ?
C5 C6 1.545(9) . ?
C9 C10 1.510(7) . ?
C10 C16 1.402(7) . ?
C10 C11 1.427(7) . ?
C11 C12 1.430(7) . ?
C12 C13 1.405(7) . ?
C12 C17 1.517(7) . ?
C13 C14 1.380(8) . ?
C14 C15 1.368(8) . ?
C15 C16 1.381(7) . ?
C18 C21 1.535(9) . ?
C18 C19 1.536(8) . ?
C18 C20 1.547(8) . ?
C22 C24 1.535(8) . ?
C22 C23 1.539(8) . ?
C22 C25 1.548(8) . ?
